data_4321717
loop_
_publ_author_name
'Wa-Hung Leung'
'Eddie Y. Y. Chan'
'Wing-Tak Wong'

_publ_section_title
;
 Synthesis and Electrochemistry of Ruthenium Complexes with an Oxygen
 Tripod Ligand
;
_journal_name_full 'Inorganic Chemistry'
_journal_page_first 136
_journal_page_last 143
_journal_paper_doi 10.1021/ic980196s
_journal_volume 38
_journal_year 1999
_chemical_formula_sum 'C29 H58 B Co F4 N O9 P3 Ru'
_chemical_formula_weight 904.51
_space_group_IT_number 14
_symmetry_cell_setting monoclinic
_symmetry_Int_Tables_number 14
_symmetry_space_group_name_Hall '-P 2ybc'
_symmetry_space_group_name_H-M 'P 1 21/c 1'
_audit_creation_date 'Wed Sep 23 11:20:42 1998'
_audit_creation_method 'from TEXRAY.INF file'
_cell_angle_alpha 90
_cell_angle_beta 100.20(2)
_cell_angle_gamma 90
_cell_formula_units_Z 4
_cell_length_a 12.950(1)
_cell_length_b 18.688(2)
_cell_length_c 17.141(2)
_cell_measurement_reflns_used 25
_cell_measurement_temperature 298
_cell_measurement_theta_max 24.0
_cell_measurement_theta_min 14.0
_cell_volume 4082.7(8)
_computing_cell_refinement 'Nonius CAD4 Diffractometer Control'
_computing_data_collection 'Nonius CAD4 Diffractometer Control'
_computing_data_reduction teXsan
_computing_publication_material teXsan
_computing_structure_refinement teXsan
_diffrn_ambient_temperature 298.2
_diffrn_measurement_device 'Nonius CAD4'
_diffrn_measurement_method 'omega/2-theta scans'
_diffrn_orient_matrix_UB_11 -0.00268
_diffrn_orient_matrix_UB_12 0.01519
_diffrn_orient_matrix_UB_13 0.05555
_diffrn_orient_matrix_UB_21 0.06606
_diffrn_orient_matrix_UB_22 0.02810
_diffrn_orient_matrix_UB_23 0.00153
_diffrn_orient_matrix_UB_31 -0.04224
_diffrn_orient_matrix_UB_32 0.04293
_diffrn_orient_matrix_UB_33 -0.02063
_diffrn_radiation_monochromator graphite
_diffrn_radiation_source 'X-ray tube'
_diffrn_radiation_type MoKalpha
_diffrn_radiation_wavelength 0.7107
_diffrn_reflns_av_R_equivalents 2.70
_diffrn_reflns_limit_h_max 13
_diffrn_reflns_limit_h_min 0
_diffrn_reflns_limit_k_max 20
_diffrn_reflns_limit_k_min 0
_diffrn_reflns_limit_l_max 18
_diffrn_reflns_limit_l_min -18
_diffrn_reflns_number 5807
_diffrn_reflns_theta_max 22.47
_diffrn_reflns_theta_min 2
_diffrn_standards_decay_% 0.00
_diffrn_standards_interval_count 197
_diffrn_standards_number 3
_exptl_absorpt_coefficient_mu 0.958
_exptl_absorpt_correction_T_max 1.000
_exptl_absorpt_correction_T_min 0.926
_exptl_absorpt_correction_type empirical
_exptl_absorpt_process_details psi-scan
_exptl_crystal_colour orange
_exptl_crystal_density_diffrn 1.471
_exptl_crystal_description block
_exptl_crystal_F_000 1872.00
_exptl_crystal_size_max 0.260
_exptl_crystal_size_mid 0.230
_exptl_crystal_size_min 0.200
_refine_diff_density_max 0.50
_refine_diff_density_min -0.37
_refine_ls_extinction_method none
_refine_ls_goodness_of_fit_obs 1.799
_refine_ls_hydrogen_treatment noref
_refine_ls_matrix_type full
_refine_ls_number_parameters 437
_refine_ls_number_reflns 3206
_refine_ls_number_restraints 0
_refine_ls_R_factor_obs 0.0404
_refine_ls_shift/esd_max 0.1180
_refine_ls_structure_factor_coef F
_refine_ls_weighting_scheme sigma
_refine_ls_wR_factor_obs 0.0479
_reflns_number_observed 3206
_reflns_number_total 5556
_reflns_observed_criterion 3.00
_cod_data_source_file ic980196s_2.cif
_cod_data_source_block WTW264_WHL184_RULOET(COD)_Compound2
_cod_original_cell_volume 4082.7(7)
_cod_original_sg_symbol_H-M 'P 21/c '
_cod_original_formula_sum 'C29 H58 B Co F4 N O9 P3 Ru '
_cod_database_code 4321717

loop_
_symmetry_equiv_pos_as_xyz
'   +x,   +y,   +z'
'   -x,1/2+y,1/2-z'
'   -x,   -y,   -z'
'   +x,1/2-y,1/2+z'

loop_
_atom_site_aniso_label
_atom_site_aniso_U_11
_atom_site_aniso_U_22
_atom_site_aniso_U_33
_atom_site_aniso_U_12
_atom_site_aniso_U_13
_atom_site_aniso_U_23
Ru(1) 0.0505(3) 0.0474(3) 0.0460(3) -0.0021(3) -0.0010(3) 0.0043(3)
Co(1) 0.0681(7) 0.0562(7) 0.0567(6) -0.0098(5) 0.0045(5) -0.0091(5)
P(1) 0.075(1) 0.058(1) 0.072(2) 0.003(1) 0.014(1) -0.009(1)
P(2) 0.067(1) 0.061(1) 0.049(1) -0.005(1) -0.008(1) 0.0009(10)
P(3) 0.068(1) 0.052(1) 0.057(1) -0.010(1) 0.0143(10) -0.002(1)
F(1) 0.190(8) 0.102(6) 0.35(1) -0.036(5) 0.086(8) -0.052(7)
F(2) 0.21(1) 0.30(2) 0.38(2) 0.03(1) 0.05(1) 0.15(1)
F(3) 0.50(2) 0.166(8) 0.179(8) -0.160(10) 0.17(1) -0.114(7)
F(4) 0.221(9) 0.25(1) 0.257(10) -0.081(8) 0.173(8) -0.067(8)
O(1) 0.058(3) 0.053(3) 0.065(3) 0.003(2) 0.011(2) -0.002(2)
O(2) 0.088(5) 0.054(4) 0.202(8) 0.007(3) -0.028(5) 0.028(4)
O(3) 0.112(6) 0.174(8) 0.139(6) -0.038(5) 0.067(5) -0.101(6)
O(4) 0.059(3) 0.050(3) 0.051(3) 0.001(2) -0.004(2) 0.002(2)
O(5) 0.160(6) 0.099(5) 0.050(4) -0.047(4) 0.019(4) 0.000(3)
O(6) 0.086(4) 0.069(5) 0.134(6) 0.010(3) -0.051(4) -0.008(4)
O(7) 0.066(3) 0.049(3) 0.048(3) -0.009(2) 0.006(2) -0.003(2)
O(8) 0.109(5) 0.065(4) 0.074(4) -0.025(3) 0.030(3) 0.000(3)
O(9) 0.057(3) 0.073(4) 0.083(4) -0.008(3) 0.020(3) -0.016(3)
N(1) 0.063(4) 0.054(4) 0.048(4) -0.005(3) 0.003(3) -0.003(3)
C(1) 0.29(3) 0.12(1) 0.13(1) -0.14(2) -0.11(2) 0.07(1)
C(2) 0.10(1) 0.14(2) 0.40(5) -0.01(1) 0.00(2) -0.18(3)
C(3) 0.25(3) 0.29(4) 0.10(1) -0.20(3) 0.08(2) -0.13(2)
C(4) 0.15(2) 0.085(9) 0.14(2) -0.036(10) -0.07(1) -0.002(10)
C(5) 0.079(8) 0.19(2) 0.12(1) -0.067(10) 0.038(8) -0.09(1)
C(6) 0.16(1) 0.076(8) 0.110(9) 0.006(8) -0.003(8) 0.007(6)
C(7) 0.20(1) 0.089(9) 0.14(1) 0.039(8) 0.051(9) 0.028(8)
C(8) 0.16(1) 0.107(9) 0.096(8) -0.007(8) 0.061(8) -0.019(7)
C(9) 0.16(1) 0.21(1) 0.115(10) 0.01(1) 0.046(9) -0.04(1)
C(10) 0.14(1) 0.15(1) 0.072(7) -0.038(8) 0.005(7) 0.030(7)
C(11) 0.18(1) 0.23(2) 0.16(1) 0.04(1) 0.08(1) 0.09(1)
C(12) 0.094(9) 0.14(1) 0.23(2) 0.048(8) -0.054(9) -0.04(1)
C(13) 0.30(2) 0.17(2) 0.17(2) 0.10(2) 0.04(2) 0.04(1)
C(14) 0.40(2) 0.079(8) 0.078(8) -0.06(1) 0.09(1) 0.008(6)
C(15) 0.34(2) 0.12(1) 0.11(1) -0.01(1) 0.05(1) 0.017(9)
C(16) 0.072(7) 0.117(9) 0.16(1) -0.014(6) 0.031(7) -0.037(8)
C(17) 0.093(8) 0.16(1) 0.19(1) -0.013(8) 0.068(8) -0.063(10)
C(18) 0.072(6) 0.068(6) 0.069(6) -0.001(5) -0.014(4) 0.019(5)
C(19) 0.068(5) 0.083(7) 0.054(5) -0.006(5) -0.017(4) 0.013(5)
C(20) 0.080(6) 0.095(7) 0.085(7) -0.016(5) -0.023(5) -0.001(5)
C(21) 0.080(6) 0.069(6) 0.096(7) -0.030(5) -0.002(5) -0.002(5)
C(22) 0.067(5) 0.060(5) 0.066(5) -0.010(4) 0.004(4) 0.012(4)
C(23) 0.060(5) 0.076(6) 0.060(5) -0.009(4) 0.010(4) 0.018(4)
C(24) 0.054(5) 0.104(7) 0.108(7) -0.001(5) 0.012(5) 0.016(6)
C(25) 0.064(6) 0.097(7) 0.103(7) 0.011(5) -0.003(5) 0.013(6)
C(26) 0.088(6) 0.061(5) 0.058(5) -0.004(5) 0.016(4) -0.006(4)
C(27) 0.116(8) 0.090(8) 0.105(8) 0.006(6) 0.036(6) -0.026(6)
C(28) 0.120(8) 0.085(6) 0.062(6) -0.002(6) 0.033(5) -0.007(5)
C(29) 0.134(9) 0.090(7) 0.080(6) -0.031(6) 0.022(6) -0.037(5)

loop_
_atom_site_label
_atom_site_fract_x
_atom_site_fract_y
_atom_site_fract_z
_atom_site_U_iso_or_equiv
_atom_site_thermal_displace_type
_atom_site_calc_flag
_atom_site_calc_attached_atom
Ru(1) 0.85372(4) 0.05542(3) 0.31019(3) 0.0491(2) Uij ? ?
Co(1) 0.64017(8) -0.07915(5) 0.18714(6) 0.0611(3) Uij ? ?
P(1) 0.8086(2) -0.0951(1) 0.2103(1) 0.0679(7) Uij ? ?
P(2) 0.6605(2) 0.0315(1) 0.1566(1) 0.0609(7) Uij ? ?
P(3) 0.6502(2) -0.0492(1) 0.3107(1) 0.0583(6) Uij ? ?
F(1) 0.7439(6) 0.1056(4) 0.7503(6) 0.208(5) Uij ? ?
F(2) 0.6680(8) 0.1884(7) 0.6934(8) 0.294(7) Uij ? ?
F(3) 0.763(1) 0.2111(5) 0.7969(5) 0.266(6) Uij ? ?
F(4) 0.8256(7) 0.1887(5) 0.6942(6) 0.228(5) Uij ? ?
O(1) 0.8796(4) -0.0340(2) 0.2413(3) 0.059(2) Uij ? ?
O(2) 0.8297(5) -0.1625(3) 0.2686(5) 0.121(3) Uij ? ?
O(3) 0.8472(5) -0.1235(5) 0.1347(5) 0.136(3) Uij ? ?
O(4) 0.7308(3) 0.0790(2) 0.2143(3) 0.055(2) Uij ? ?
O(5) 0.7001(5) 0.0326(3) 0.0736(3) 0.103(2) Uij ? ?
O(6) 0.5492(5) 0.0695(3) 0.1369(4) 0.105(2) Uij ? ?
O(7) 0.7511(3) -0.0163(2) 0.3540(3) 0.055(1) Uij ? ?
O(8) 0.6267(4) -0.1188(3) 0.3593(3) 0.081(2) Uij ? ?
O(9) 0.5628(4) 0.0077(3) 0.3262(3) 0.070(2) Uij ? ?
N(1) 0.7624(4) 0.1369(3) 0.3606(3) 0.056(2) Uij ? ?
C(1) 0.547(3) -0.168(1) 0.187(1) 0.198(9) Uij ? ?
C(2) 0.615(1) -0.179(1) 0.143(2) 0.22(1) Uij ? ?
C(3) 0.603(2) -0.135(2) 0.084(1) 0.21(1) Uij ? ?
C(4) 0.523(2) -0.0934(8) 0.091(1) 0.137(7) Uij ? ?
C(5) 0.4866(10) -0.113(1) 0.157(1) 0.127(6) Uij ? ?
C(6) 0.9207(10) -0.1847(6) 0.3107(7) 0.119(5) Uij ? ?
C(7) 0.9088(10) -0.2532(6) 0.3488(7) 0.138(5) Uij ? ?
C(8) 0.9281(10) -0.1006(6) 0.1003(6) 0.116(5) Uij ? ?
C(9) 0.924(1) -0.1305(8) 0.0214(8) 0.160(6) Uij ? ?
C(10) 0.7422(9) 0.0926(7) 0.0397(6) 0.120(5) Uij ? ?
C(11) 0.790(1) 0.0733(9) -0.0292(9) 0.184(7) Uij ? ?
C(12) 0.5295(10) 0.1409(8) 0.1527(9) 0.163(6) Uij ? ?
C(13) 0.425(2) 0.1574(9) 0.1553(10) 0.215(9) Uij ? ?
C(14) 0.645(1) -0.1179(6) 0.4438(6) 0.179(7) Uij ? ?
C(15) 0.652(1) -0.1816(8) 0.4808(8) 0.190(7) Uij ? ?
C(16) 0.4520(7) -0.0088(6) 0.3129(7) 0.115(4) Uij ? ?
C(17) 0.3962(8) 0.0393(7) 0.3564(8) 0.144(5) Uij ? ?
C(18) 0.9861(6) 0.0049(5) 0.3815(5) 0.073(3) Uij ? ?
C(19) 0.9672(6) 0.0682(5) 0.4188(4) 0.072(3) Uij ? ?
C(20) 1.0392(7) 0.1339(5) 0.4200(5) 0.091(3) Uij ? ?
C(21) 0.9985(7) 0.1868(5) 0.3532(5) 0.084(3) Uij ? ?
C(22) 0.9366(6) 0.1501(4) 0.2799(5) 0.065(3) Uij ? ?
C(23) 0.9718(6) 0.0907(5) 0.2446(5) 0.065(3) Uij ? ?
C(24) 1.0769(6) 0.0542(5) 0.2719(6) 0.089(3) Uij ? ?
C(25) 1.0758(7) -0.0042(5) 0.3350(6) 0.090(3) Uij ? ?
C(26) 0.7362(6) 0.1562(4) 0.4409(5) 0.069(3) Uij ? ?
C(27) 0.6360(8) 0.1997(5) 0.4254(6) 0.102(4) Uij ? ?
C(28) 0.7174(7) 0.0895(5) 0.4874(5) 0.087(3) Uij ? ?
C(29) 0.8245(8) 0.2010(5) 0.4879(5) 0.101(4) Uij ? ?
B(1) 0.759(1) 0.1716(10) 0.739(1) 0.114(4) Uij ? ?
H(1) 0.5414 -0.1934 0.2341 0.2375 Uij ? ?
H(2) 0.6670 -0.2156 0.1515 0.2637 Uij ? ?
H(3) 0.6444 -0.1333 0.0435 0.2487 Uij ? ?
H(4) 0.4963 -0.0556 0.0565 0.1647 Uij ? ?
H(5) 0.4293 -0.0933 0.1767 0.1528 Uij ? ?
H(6) 0.9704 -0.1898 0.2764 0.1431 Uij ? ?
H(7) 0.9452 -0.1501 0.3503 0.1431 Uij ? ?
H(8) 0.9252 -0.0499 0.0964 0.1387 Uij ? ?
H(9) 0.9922 -0.1145 0.1328 0.1387 Uij ? ?
H(10) 0.6873 0.1260 0.0232 0.1440 Uij ? ?
H(11) 0.7942 0.1140 0.0788 0.1440 Uij ? ?
H(12) 0.5705 0.1530 0.2025 0.1960 Uij ? ?
H(13) 0.5508 0.1694 0.1124 0.1960 Uij ? ?
H(14) 0.7095 -0.0932 0.4609 0.2143 Uij ? ?
H(15) 0.5895 -0.0922 0.4600 0.2143 Uij ? ?
H(16) 0.4245 -0.0045 0.2579 0.1375 Uij ? ?
H(17) 0.4427 -0.0564 0.3296 0.1375 Uij ? ?
H(18) 0.8615 -0.2480 0.3848 0.1658 Uij ? ?
H(19) 0.8822 -0.2876 0.3096 0.1658 Uij ? ?
H(20) 0.9751 -0.2685 0.3766 0.1658 Uij ? ?
H(21) 0.8618 -0.1154 -0.0122 0.1915 Uij ? ?
H(22) 0.9834 -0.1143 0.0004 0.1915 Uij ? ?
H(23) 0.9256 -0.1813 0.0244 0.1915 Uij ? ?
H(24) 0.8465 0.0409 -0.0131 0.2212 Uij ? ?
H(25) 0.7391 0.0512 -0.0685 0.2212 Uij ? ?
H(26) 0.8160 0.1152 -0.0506 0.2212 Uij ? ?
H(27) 0.4190 0.2070 0.1654 0.2575 Uij ? ?
H(28) 0.3825 0.1456 0.1060 0.2575 Uij ? ?
H(29) 0.4027 0.1306 0.1964 0.2575 Uij ? ?
H(30) 0.5886 -0.2072 0.4656 0.2286 Uij ? ?
H(31) 0.7085 -0.2083 0.4663 0.2286 Uij ? ?
H(32) 0.6650 -0.1744 0.5365 0.2286 Uij ? ?
H(33) 0.4229 0.0350 0.4115 0.1727 Uij ? ?
H(34) 0.4052 0.0871 0.3400 0.1727 Uij ? ?
H(35) 0.3237 0.0276 0.3465 0.1727 Uij ? ?
H(36) 0.9696 -0.0372 0.4080 0.0872 Uij ? ?
H(37) 0.9390 0.0618 0.4658 0.0860 Uij ? ?
H(38) 0.8948 0.1816 0.2440 0.0781 Uij ? ?
H(39) 0.9492 0.0894 0.1888 0.0783 Uij ? ?
H(40) 1.0431 0.1577 0.4695 0.1094 Uij ? ?
H(41) 1.1072 0.1183 0.4142 0.1094 Uij ? ?
H(42) 0.9541 0.2206 0.3723 0.1002 Uij ? ?
H(43) 1.0567 0.2109 0.3385 0.1002 Uij ? ?
H(44) 1.0983 0.0330 0.2270 0.1066 Uij ? ?
H(45) 1.1264 0.0897 0.2934 0.1066 Uij ? ?
H(46) 1.1405 -0.0026 0.3712 0.1081 Uij ? ?
H(47) 1.0687 -0.0495 0.3094 0.1081 Uij ? ?
H(48) 0.6169 0.2130 0.4744 0.1222 Uij ? ?
H(49) 0.6468 0.2416 0.3964 0.1222 Uij ? ?
H(50) 0.5814 0.1719 0.3956 0.1222 Uij ? ?
H(51) 0.6956 0.1031 0.5353 0.1046 Uij ? ?
H(52) 0.6644 0.0612 0.4566 0.1046 Uij ? ?
H(53) 0.7805 0.0627 0.4992 0.1046 Uij ? ?
H(54) 0.8882 0.1747 0.4946 0.1214 Uij ? ?
H(55) 0.8321 0.2440 0.4600 0.1214 Uij ? ?
H(56) 0.8081 0.2121 0.5384 0.1214 Uij ? ?
H(57) 0.7046 0.1192 0.3372 0.0906 Uij ? ?
H(58) 0.7953 0.1828 0.3484 0.0906 Uij ? ?

loop_
_atom_type_symbol
_atom_type_oxidation_number
_atom_type_number_in_cell
_atom_type_scat_dispersion_real
_atom_type_scat_dispersion_imag
_atom_type_scat_source
Ru 0 4 -1.259 0.836 'International Tables'
P 0 12 0.102 0.094 'International Tables'
Co 0 4 0.349 0.972 'International Tables'
O 0 36 0.011 0.006 'International Tables'
C 0 116 0.003 0.002 'International Tables'
H 0 232 0.000 0.000 'International Tables'
F 0 16 0.017 0.010 'International Tables'
B 0 4 0.001 0.001 'International Tables'
N 0 4 0.006 0.003 'International Tables'
